data_1503766
loop_
_publ_author_name
'Kaeobamrung, Juthanat'
'Bode, Jeffrey W.'

_publ_section_title
;
 Stereodivergency of triazolium and imidazolium-derived NHCs for
 catalytic, enantioselective cyclopentane synthesis.
;
_journal_issue 3
_journal_name_full 'Organic letters'
_journal_page_first 677
_journal_page_last 680
_journal_paper_doi 10.1021/ol802739d
_journal_volume 11
_journal_year 2009
_chemical_absolute_configuration ad
_chemical_formula_moiety 'C18 H21 Br O5'
_chemical_formula_sum 'C18 H21 Br O5'
_chemical_formula_weight 397.26
_space_group_IT_number 19
_symmetry_cell_setting orthorhombic
_symmetry_Int_Tables_number 19
_symmetry_space_group_name_Hall 'P 2ac 2ab'
_symmetry_space_group_name_H-M 'P 21 21 21'
_atom_sites_solution_hydrogens geom
_atom_sites_solution_primary direct
_audit_creation_method SHELXL-97
_cell_angle_alpha 90.00
_cell_angle_beta 90.00
_cell_angle_gamma 90.00
_cell_formula_units_Z 4
_cell_length_a 6.9519(7)
_cell_length_b 9.6821(10)
_cell_length_c 27.119(3)
_cell_measurement_temperature 143(1)
_cell_volume 1825.4(3)
_computing_data_collection 'CrystalClear (Rigaku, 1999)'
_computing_data_reduction 'CrystalClear (Rigaku, 1999)'
_computing_structure_refinement 'SHELXL-97 (Sheldrick, 1997)'
_computing_structure_solution 'SIR97 (Altomare, 1999)'
_diffrn_ambient_temperature 143(1)
_diffrn_measured_fraction_theta_full 0.994
_diffrn_measured_fraction_theta_max 0.994
_diffrn_measurement_device 'CCD Area Detector'
_diffrn_measurement_device_type 'Rigaku Mercury'
_diffrn_measurement_method 'phi and omega rotations'
_diffrn_radiation_monochromator graphite
_diffrn_radiation_source 'rotating anode'
_diffrn_radiation_type MoK\a
_diffrn_radiation_wavelength 0.71073
_diffrn_reflns_av_R_equivalents 0.0178
_diffrn_reflns_av_sigmaI/netI 0.0404
_diffrn_reflns_limit_h_max 8
_diffrn_reflns_limit_h_min -7
_diffrn_reflns_limit_k_max 9
_diffrn_reflns_limit_k_min -11
_diffrn_reflns_limit_l_max 32
_diffrn_reflns_limit_l_min -26
_diffrn_reflns_number 6821
_diffrn_reflns_theta_full 25.04
_diffrn_reflns_theta_max 25.04
_diffrn_reflns_theta_min 2.58
_exptl_absorpt_coefficient_mu 2.275
_exptl_absorpt_correction_T_max 0.672
_exptl_absorpt_correction_T_min 0.543
_exptl_absorpt_correction_type multi-scan
_exptl_absorpt_process_details
;  Shape and scale corrections using equivalent reflections.
   Shape function based on spherical harmonics.
   Highest even and odd order for spherical harmonics:  4  and  3
   Laue group:  mmm
   Friedel opposites are equivalent.
;
_exptl_crystal_colour colorless
_exptl_crystal_density_diffrn 1.446
_exptl_crystal_density_method 'not measured'
_exptl_crystal_F_000 816
_exptl_crystal_size_max 0.25
_exptl_crystal_size_mid 0.22
_exptl_crystal_size_min 0.18
_refine_diff_density_max 0.719
_refine_diff_density_min -1.016
_refine_diff_density_rms 0.061
_refine_ls_abs_structure_details 'Flack H D (1983), Acta Cryst. A39, 876-881'
_refine_ls_abs_structure_Flack -0.015(12)
_refine_ls_extinction_method none
_refine_ls_goodness_of_fit_ref 1.067
_refine_ls_hydrogen_treatment constr
_refine_ls_matrix_type full
_refine_ls_number_parameters 222
_refine_ls_number_reflns 3172
_refine_ls_number_restraints 0
_refine_ls_restrained_S_all 1.067
_refine_ls_R_factor_all 0.0456
_refine_ls_R_factor_gt 0.0390
_refine_ls_shift/su_max 0.001
_refine_ls_shift/su_mean 0.000
_refine_ls_structure_factor_coef Fsqd
_refine_ls_weighting_details 'calc w=1/[\s^2^(Fo^2^)+(0.0621P)^2^+0.3376P] where P=(Fo^2^+2Fc^2^)/3'
_refine_ls_weighting_scheme calc
_refine_ls_wR_factor_gt 0.1036
_refine_ls_wR_factor_ref 0.1088
_reflns_number_gt 2729
_reflns_number_total 3172
_reflns_threshold_expression >2sigma(I)
_cod_data_source_file ol802739d_si_006.cif
_cod_data_source_block shelxl
_cod_depositor_comments
;
The following automatic conversions were performed:
'_atom_site_symetry_multiplicity' tag replaced with
'_atom_site_symmetry_multiplicity'.

Automatic conversion script
Id: cif_correct_tags 1440 2010-10-19 06:21:57Z saulius 

The following automatic conversions were performed:

'_exptl_absorpt_correction_type' value 'Multi-scan' changed to
'multi-scan' according to
/home/saulius/struct/CIF-dictionaries/cif_core.dic dictionary named
'cif_core.dic' version 2.4.2 from 2011-04-26.

Automatic conversion script
Id: cif_fix_values 1715 2011-07-08 13:25:40Z adriana 
;
_cod_original_sg_symbol_H-M 'P 21 21 21 '
_cod_database_code 1503766

loop_
_symmetry_equiv_pos_as_xyz
'x, y, z'
'x+1/2, -y+1/2, -z'
'-x, y+1/2, -z+1/2'
'-x+1/2, -y, z+1/2'

loop_
_atom_site_label
_atom_site_type_symbol
_atom_site_fract_x
_atom_site_fract_y
_atom_site_fract_z
_atom_site_U_iso_or_equiv
_atom_site_adp_type
_atom_site_occupancy
_atom_site_symmetry_multiplicity
_atom_site_calc_flag
_atom_site_refinement_flags
Br1 Br 0.41410(9) 0.16854(6) 0.256282(18) 0.0769(2) Uani 1 1 d .
C1 C 0.5427(4) 0.4959(3) 0.52976(12) 0.0224(7) Uani 1 1 d .
C2 C 0.4011(4) 0.4541(3) 0.49035(11) 0.0202(6) Uani 1 1 d .
H2 H 0.4100 0.3549 0.4836 0.027 Uiso 1 1 calc R
C3 C 0.4182(4) 0.5388(3) 0.44195(11) 0.0227(6) Uani 1 1 d .
H3 H 0.5438 0.5848 0.4422 0.030 Uiso 1 1 calc R
C4 C 0.2582(4) 0.6550(3) 0.44701(11) 0.0232(7) Uani 1 1 d .
H4 H 0.3231 0.7447 0.4453 0.031 Uiso 1 1 calc R
C5 C 0.1759(4) 0.6398(3) 0.49935(11) 0.0227(7) Uani 1 1 d .
H5A H 0.2416 0.7016 0.5219 0.030 Uiso 1 1 calc R
H5B H 0.0399 0.6619 0.4996 0.030 Uiso 1 1 calc R
C6 C 0.2074(4) 0.4895(3) 0.51478(12) 0.0210(7) Uani 1 1 d .
C7 C 0.2513(4) 0.4687(3) 0.57038(12) 0.0247(7) Uani 1 1 d .
C8 C 0.4082(5) 0.4516(3) 0.39578(11) 0.0244(7) Uani 1 1 d .
C9 C 0.5484(5) 0.4663(3) 0.35987(12) 0.0296(7) Uani 1 1 d .
H9 H 0.6444 0.5322 0.3639 0.039 Uiso 1 1 calc R
C10 C 0.5478(6) 0.3841(4) 0.31800(12) 0.0352(8) Uani 1 1 d .
H10 H 0.6420 0.3947 0.2940 0.047 Uiso 1 1 calc R
C11 C 0.4058(6) 0.2867(4) 0.31258(13) 0.0419(9) Uani 1 1 d .
C12 C 0.2638(6) 0.2701(4) 0.34737(16) 0.0452(10) Uani 1 1 d .
H12 H 0.1679 0.2043 0.3429 0.060 Uiso 1 1 calc R
C13 C 0.2652(5) 0.3528(4) 0.38929(14) 0.0352(8) Uani 1 1 d .
H13 H 0.1700 0.3420 0.4131 0.047 Uiso 1 1 calc R
C14 C 0.1061(5) 0.6528(3) 0.40741(12) 0.0285(7) Uani 1 1 d .
C15 C 0.0550(8) 0.7042(6) 0.32238(17) 0.0694(14) Uani 1 1 d .
H15A H -0.0780 0.6942 0.3326 0.092 Uiso 1 1 calc R
H15B H 0.0855 0.6301 0.2996 0.092 Uiso 1 1 calc R
C16 C 0.0839(11) 0.8385(11) 0.2985(3) 0.158(5) Uani 1 1 d .
H16A H 0.0323 0.9102 0.3191 0.237 Uiso 1 1 calc R
H16B H 0.0193 0.8393 0.2672 0.237 Uiso 1 1 calc R
H16C H 0.2189 0.8539 0.2936 0.237 Uiso 1 1 calc R
C17 C 0.2403(5) 0.3183(4) 0.58545(13) 0.0334(8) Uani 1 1 d .
H17A H 0.3110 0.2631 0.5623 0.050 Uiso 1 1 calc R
H17B H 0.1083 0.2892 0.5859 0.050 Uiso 1 1 calc R
H17C H 0.2947 0.3073 0.6177 0.050 Uiso 1 1 calc R
C18 C 0.1361(5) 0.5596(4) 0.60522(12) 0.0321(8) Uani 1 1 d .
H18A H 0.1688 0.5373 0.6387 0.048 Uiso 1 1 calc R
H18B H 0.0013 0.5440 0.6001 0.048 Uiso 1 1 calc R
H18C H 0.1656 0.6548 0.5989 0.048 Uiso 1 1 calc R
O1 O 0.4558(3) 0.5104(2) 0.57356(8) 0.0270(5) Uani 1 1 d .
O2 O 0.7125(3) 0.5181(3) 0.52542(9) 0.0296(6) Uani 1 1 d .
O3 O 0.0626(3) 0.3991(2) 0.49726(8) 0.0250(5) Uani 1 1 d .
H3A H -0.0432 0.4350 0.5010 0.038 Uiso 1 1 calc R
O4 O 0.1817(4) 0.6981(3) 0.36510(9) 0.0424(6) Uani 1 1 d .
O5 O -0.0594(3) 0.6211(3) 0.41303(9) 0.0406(6) Uani 1 1 d .

loop_
_atom_site_aniso_label
_atom_site_aniso_U_11
_atom_site_aniso_U_22
_atom_site_aniso_U_33
_atom_site_aniso_U_23
_atom_site_aniso_U_13
_atom_site_aniso_U_12
Br1 0.0995(4) 0.0792(4) 0.0519(3) -0.0420(3) 0.0014(3) -0.0043(3)
C1 0.0202(16) 0.0185(15) 0.0287(17) 0.0026(13) 0.0005(13) 0.0004(13)
C2 0.0152(13) 0.0172(13) 0.0283(15) -0.0025(12) 0.0029(12) -0.0027(13)
C3 0.0190(14) 0.0208(14) 0.0284(15) -0.0030(13) 0.0023(14) 0.0003(14)
C4 0.0234(15) 0.0170(15) 0.0292(16) -0.0013(14) 0.0010(13) 0.0004(14)
C5 0.0203(14) 0.0212(16) 0.0266(16) -0.0028(14) 0.0016(12) 0.0012(12)
C6 0.0146(14) 0.0210(16) 0.0272(17) -0.0033(14) 0.0003(12) -0.0020(13)
C7 0.0171(14) 0.0270(18) 0.0301(17) -0.0003(14) 0.0019(13) -0.0033(14)
C8 0.0261(15) 0.0201(14) 0.0270(16) -0.0027(13) -0.0058(14) 0.0018(15)
C9 0.0378(18) 0.0217(16) 0.0291(17) 0.0037(14) -0.0006(15) 0.0057(15)
C10 0.048(2) 0.0325(18) 0.0250(16) 0.0015(15) 0.0059(16) 0.0104(18)
C11 0.055(2) 0.038(2) 0.0324(18) -0.0127(16) -0.0088(19) 0.003(2)
C12 0.038(2) 0.048(2) 0.050(2) -0.022(2) -0.0065(18) -0.0052(19)
C13 0.0267(17) 0.037(2) 0.042(2) -0.0116(17) 0.0004(15) -0.0023(16)
C14 0.0323(18) 0.0227(15) 0.0305(16) -0.0014(14) -0.0007(15) 0.0087(16)
C15 0.085(3) 0.082(4) 0.041(2) 0.014(2) -0.019(2) 0.020(3)
C16 0.097(5) 0.264(12) 0.113(6) 0.127(7) -0.016(5) -0.019(8)
C17 0.0339(18) 0.0318(19) 0.0346(19) 0.0065(17) 0.0042(15) -0.0024(17)
C18 0.0297(17) 0.0387(19) 0.0279(17) -0.0032(15) 0.0044(14) 0.0023(16)
O1 0.0179(11) 0.0362(13) 0.0269(11) -0.0037(10) -0.0001(9) -0.0021(10)
O2 0.0171(12) 0.0343(14) 0.0374(14) -0.0030(11) 0.0000(9) -0.0011(10)
O3 0.0131(10) 0.0248(10) 0.0372(12) -0.0048(10) -0.0006(10) -0.0013(9)
O4 0.0454(14) 0.0519(16) 0.0300(13) 0.0105(12) -0.0045(11) 0.0057(13)
O5 0.0261(13) 0.0536(16) 0.0421(14) -0.0022(12) -0.0063(11) 0.0008(12)

loop_
_atom_type_symbol
_atom_type_description
_atom_type_scat_dispersion_real
_atom_type_scat_dispersion_imag
_atom_type_scat_source
C C 0.0033 0.0016 'International Tables Vol C Tables 4.2.6.8 and 6.1.1.4'
H H 0.0000 0.0000 'International Tables Vol C Tables 4.2.6.8 and 6.1.1.4'
O O 0.0106 0.0060 'International Tables Vol C Tables 4.2.6.8 and 6.1.1.4'
Br Br -0.2901 2.4595 'International Tables Vol C Tables 4.2.6.8 and 6.1.1.4'

loop_
_geom_angle_atom_site_label_1
_geom_angle_atom_site_label_2
_geom_angle_atom_site_label_3
_geom_angle
O2 C1 O1 120.7(3)
O2 C1 C2 128.1(3)
O1 C1 C2 111.2(2)
C1 C2 C6 101.9(2)
C1 C2 C3 114.0(2)
C6 C2 C3 108.3(2)
C8 C3 C2 113.7(2)
C8 C3 C4 115.8(2)
C2 C3 C4 104.3(2)
C14 C4 C5 113.3(3)
C14 C4 C3 114.8(3)
C5 C4 C3 105.8(2)
C6 C5 C4 106.9(2)
O3 C6 C5 113.3(2)
O3 C6 C2 109.9(2)
C5 C6 C2 102.7(2)
O3 C6 C7 112.7(2)
C5 C6 C7 114.7(3)
C2 C6 C7 102.5(2)
O1 C7 C17 107.2(3)
O1 C7 C18 108.2(3)
C17 C7 C18 111.2(3)
O1 C7 C6 102.1(2)
C17 C7 C6 112.2(3)
C18 C7 C6 115.2(3)
C9 C8 C13 119.0(3)
C9 C8 C3 119.5(3)
C13 C8 C3 121.5(3)
C8 C9 C10 121.0(3)
C11 C10 C9 119.0(3)
C10 C11 C12 121.5(3)
C10 C11 Br1 118.4(3)
C12 C11 Br1 120.0(3)
C11 C12 C13 119.3(4)
C12 C13 C8 120.3(3)
O5 C14 O4 124.8(3)
O5 C14 C4 125.8(3)
O4 C14 C4 109.3(3)
O4 C15 C16 107.7(5)
C1 O1 C7 110.7(2)
C14 O4 C15 117.3(3)

loop_
_geom_bond_atom_site_label_1
_geom_bond_atom_site_label_2
_geom_bond_distance
Br1 C11 1.909(3)
C1 O2 1.205(4)
C1 O1 1.340(4)
C1 C2 1.509(4)
C2 C6 1.539(4)
C2 C3 1.552(4)
C3 C8 1.512(4)
C3 C4 1.588(4)
C4 C14 1.507(5)
C4 C5 1.538(4)
C5 C6 1.529(4)
C6 O3 1.416(4)
C6 C7 1.552(4)
C7 O1 1.480(4)
C7 C17 1.514(5)
C7 C18 1.519(5)
C8 C9 1.385(5)
C8 C13 1.391(5)
C9 C10 1.387(5)
C10 C11 1.373(6)
C11 C12 1.375(6)
C12 C13 1.390(5)
C14 O5 1.200(4)
C14 O4 1.336(4)
C15 O4 1.457(5)
C15 C16 1.466(9)

loop_
_geom_hbond_atom_site_label_D
_geom_hbond_atom_site_label_H
_geom_hbond_atom_site_label_A
_geom_hbond_distance_DH
_geom_hbond_distance_HA
_geom_hbond_distance_DA
_geom_hbond_angle_DHA
_geom_hbond_site_symmetry_A
O3 H3A O2 0.82 1.99 2.799(3) 167.8 1_455
